data_2202738
loop_
_publ_author_name
'Caiazzo, Aldo'
'Lough, Alan J.'
'Yudin, Andrei K.'

_publ_section_title
'[(<i>R,R</i>)-1-(<i>N</i>-Benzylideneamino)-2-(diphenylphosphino)cyclohexane-\k^2^<i>N,P</i>]dichloro(triphenylphosphine-\k<i>P</i>)ruthenium(II)'
_journal_issue 7
_journal_name_full 'Acta Crystallographica Section E'
_journal_page_first m399
_journal_page_last m401
_journal_paper_doi 10.1107/S1600536803011772
_journal_volume 59
_journal_year 2003
_chemical_formula_iupac '[Ru Cl2 (C18 H15 P1) (C25 H26 N1 P1)]'
_chemical_formula_moiety 'C43 H41 Cl2 N P2 Ru'
_chemical_formula_sum 'C43 H41 Cl2 N P2 Ru'
_chemical_formula_weight 805.68
_chemical_name_systematic
;
Dichloro [\k^2^-P,N-(R,R)-(N-benzylidene)-1-amino-2-
diphenylphosphinocyclohexane]triphenylphosphine ruthenium(II)
;
_space_group_IT_number 4
_symmetry_cell_setting monoclinic
_symmetry_space_group_name_Hall 'P 2yb'
_symmetry_space_group_name_H-M 'P 1 21 1'
_atom_sites_solution_hydrogens geom
_atom_sites_solution_primary direct
_atom_sites_solution_secondary difmap
_cell_angle_alpha 90.00
_cell_angle_beta 90.8570(14)
_cell_angle_gamma 90.00
_cell_formula_units_Z 4
_cell_length_a 14.6010(5)
_cell_length_b 16.9630(7)
_cell_length_c 14.7430(7)
_cell_measurement_reflns_used 55426
_cell_measurement_temperature 150.0(10)
_cell_measurement_theta_max 25.0
_cell_measurement_theta_min 2.6
_cell_volume 3651.1(3)
_computing_cell_refinement 'DENZO-SMN (Otwinowski & Minor, 1997)'
_computing_data_collection 'COLLECT (Nonius, 1997-2002)'
_computing_data_reduction DENZO-SMN
_computing_molecular_graphics SHELXTL
_computing_publication_material SHELXTL
_computing_structure_refinement SHELXTL
_computing_structure_solution 'SHELXTL (Sheldrick, 2001)'
_diffrn_ambient_temperature 150(2)
_diffrn_detector_area_resol_mean 9
_diffrn_measured_fraction_theta_full 0.993
_diffrn_measured_fraction_theta_max 0.993
_diffrn_measurement_device_type 'Nonius KappaCCD'
_diffrn_measurement_method '\f scans and \w scans with \k offsets'
_diffrn_radiation_monochromator graphite
_diffrn_radiation_source 'fine-focus sealed tube'
_diffrn_radiation_type MoK\a
_diffrn_radiation_wavelength 0.71073
_diffrn_reflns_av_R_equivalents 0.0817
_diffrn_reflns_av_sigmaI/netI 0.1293
_diffrn_reflns_limit_h_max 17
_diffrn_reflns_limit_h_min -17
_diffrn_reflns_limit_k_max 20
_diffrn_reflns_limit_k_min -17
_diffrn_reflns_limit_l_max 17
_diffrn_reflns_limit_l_min -15
_diffrn_reflns_number 21972
_diffrn_reflns_theta_full 25.09
_diffrn_reflns_theta_max 25.1
_diffrn_reflns_theta_min 2.8
_diffrn_standards_decay_% 0
_diffrn_standards_number 0
_exptl_absorpt_coefficient_mu 0.696
_exptl_absorpt_correction_T_max 0.974
_exptl_absorpt_correction_T_min 0.893
_exptl_absorpt_correction_type multi-scan
_exptl_absorpt_process_details '(SORTAV; Blessing, 1995)'
_exptl_crystal_colour 'dark green'
_exptl_crystal_density_diffrn 1.466
_exptl_crystal_density_method 'not measured'
_exptl_crystal_description plate
_exptl_crystal_F_000 1656
_exptl_crystal_size_max 0.12
_exptl_crystal_size_mid 0.10
_exptl_crystal_size_min 0.04
_refine_diff_density_max 0.873
_refine_diff_density_min -0.668
_refine_ls_abs_structure_details '(Flack, 1983), 5320 Friedel pairs'
_refine_ls_abs_structure_Flack 0.02(3)
_refine_ls_extinction_method none
_refine_ls_goodness_of_fit_ref 0.978
_refine_ls_hydrogen_treatment constr
_refine_ls_matrix_type full
_refine_ls_number_parameters 883
_refine_ls_number_reflns 12013
_refine_ls_number_restraints 1
_refine_ls_restrained_S_all 0.978
_refine_ls_R_factor_all 0.0791
_refine_ls_R_factor_gt 0.0514
_refine_ls_shift/su_max 0.002
_refine_ls_shift/su_mean 0.000
_refine_ls_structure_factor_coef Fsqd
_refine_ls_weighting_details 'calc w = 1/[\s^2^(Fo^2^)]'
_refine_ls_weighting_scheme calc
_refine_ls_wR_factor_gt 0.1048
_refine_ls_wR_factor_ref 0.1183
_reflns_number_gt 9236
_reflns_number_total 12013
_reflns_threshold_expression I>2\s(I)
_cod_data_source_file na6240.cif
_cod_data_source_block 4
_cod_depositor_comments
;
 Replacing the "\K" substring with the "\k" substring in the
 _chemical_name_systematic data item value.

 Antanas Vaitkus,
 2017-03-29

The following automatic conversions were performed:
'_symmetry_cell_setting' value 'Monoclinic' changed to 'monoclinic'
according to '/home/saulius/struct/CIF-dictionaries/cif_core.dic'
dictionary named 'cif_core.dic' version 2.4.1 from 2010-06-29.

Automatic conversion script
Id: cif_fix_enum 1527 2010-12-29 10:47:43Z saulius 

The following automatic conversions were performed:

'_symmetry_cell_setting' value 'Monoclinic' changed to 'monoclinic'
according to /home/saulius/struct/CIF-dictionaries/cif_core.dic
dictionary named 'cif_core.dic' version 2.4.1 from 2010-06-29.

Automatic conversion script
Id: cif_fix_values 1715 2011-07-08 13:25:40Z adriana 
;
_cod_original_sg_symbol_H-M 'P 21'
_cod_database_code 2202738
_cod_database_fobs_code 2202738

loop_
_symmetry_equiv_pos_as_xyz
'x, y, z'
'-x, y+1/2, -z'

loop_
_atom_site_label
_atom_site_fract_x
_atom_site_fract_y
_atom_site_fract_z
_atom_site_U_iso_or_equiv
_atom_site_adp_type
_atom_site_calc_flag
_atom_site_refinement_flags
_atom_site_occupancy
_atom_site_disorder_assembly
_atom_site_disorder_group
_atom_site_type_symbol
Ru1A 0.88808(4) 0.36820(3) 0.74510(4) 0.02531(14) Uani d . 1 . . Ru
Cl1A 0.84175(12) 0.24904(10) 0.67209(12) 0.0323(4) Uani d . 1 . . Cl
Cl2A 0.94269(12) 0.49866(10) 0.77786(13) 0.0331(4) Uani d . 1 . . Cl
P1A 0.80559(11) 0.37129(11) 0.86909(11) 0.0257(4) Uani d . 1 . . P
P2A 1.02046(11) 0.30674(11) 0.80163(12) 0.0274(4) Uani d . 1 . . P
N1A 0.7701(4) 0.4159(3) 0.6808(4) 0.0292(14) Uani d . 1 . . N
C1A 0.7149(5) 0.4419(4) 0.8329(5) 0.0258(16) Uani d . 1 . . C
H1AA 0.7439 0.4953 0.8311 0.031 Uiso calc R 1 . . H
C2A 0.6326(5) 0.4481(5) 0.8960(5) 0.0329(18) Uani d . 1 . . C
H2AA 0.6043 0.3955 0.9027 0.039 Uiso calc R 1 . . H
H2AB 0.6539 0.4658 0.9567 0.039 Uiso calc R 1 . . H
C3A 0.5615(5) 0.5058(5) 0.8591(6) 0.039(2) Uani d . 1 . . C
H3AA 0.5080 0.5067 0.8996 0.047 Uiso calc R 1 . . H
H3AB 0.5879 0.5595 0.8575 0.047 Uiso calc R 1 . . H
C4A 0.5310(5) 0.4821(5) 0.7652(5) 0.0331(18) Uani d . 1 . . C
H4AA 0.4859 0.5209 0.7416 0.040 Uiso calc R 1 . . H
H4AB 0.5006 0.4300 0.7676 0.040 Uiso calc R 1 . . H
C5A 0.6127(5) 0.4777(5) 0.7003(5) 0.0339(18) Uani d . 1 . . C
H5AA 0.5908 0.4598 0.6398 0.041 Uiso calc R 1 . . H
H5AB 0.6394 0.5310 0.6932 0.041 Uiso calc R 1 . . H
C6A 0.6859(5) 0.4216(4) 0.7355(5) 0.0307(17) Uani d . 1 . . C
H6AA 0.6579 0.3678 0.7369 0.037 Uiso calc R 1 . . H
C7A 0.7639(5) 0.4291(4) 0.5949(5) 0.0305(17) Uani d . 1 . . C
H7AA 0.7050 0.4420 0.5712 0.037 Uiso calc R 1 . . H
C8A 0.8388(5) 0.4261(4) 0.5303(5) 0.0279(16) Uani d . 1 . . C
C9A 0.8165(5) 0.4169(4) 0.4385(5) 0.0335(18) Uani d . 1 . . C
H9AA 0.7541 0.4105 0.4207 0.040 Uiso calc R 1 . . H
C10A 0.8819(5) 0.4171(5) 0.3739(5) 0.0371(19) Uani d . 1 . . C
H10A 0.8648 0.4119 0.3118 0.045 Uiso calc R 1 . . H
C11A 0.9718(6) 0.4246(5) 0.3981(6) 0.045(2) Uani d . 1 . . C
H11A 1.0173 0.4235 0.3527 0.055 Uiso calc R 1 . . H
C12A 0.9973(6) 0.4338(7) 0.4875(6) 0.060(3) Uani d . 1 . . C
H12A 1.0600 0.4405 0.5039 0.072 Uiso calc R 1 . . H
C13A 0.9310(5) 0.4332(5) 0.5535(6) 0.042(2) Uani d . 1 . . C
H13A 0.9487 0.4378 0.6156 0.050 Uiso calc R 1 . . H
C21A 0.7392(5) 0.2874(4) 0.9130(5) 0.0263(17) Uani d . 1 . . C
C22A 0.7207(5) 0.2220(4) 0.8588(5) 0.0320(17) Uani d . 1 . . C
H22A 0.7437 0.2197 0.7989 0.038 Uiso calc R 1 . . H
C23A 0.6685(5) 0.1600(4) 0.8920(6) 0.0352(19) Uani d . 1 . . C
H23A 0.6568 0.1152 0.8549 0.042 Uiso calc R 1 . . H
C24A 0.6336(5) 0.1633(5) 0.9786(6) 0.0376(19) Uani d . 1 . . C
H24A 0.5988 0.1205 1.0011 0.045 Uiso calc R 1 . . H
C25A 0.6491(5) 0.2277(5) 1.0319(6) 0.0384(19) Uani d . 1 . . C
H25A 0.6234 0.2303 1.0907 0.046 Uiso calc R 1 . . H
C26A 0.7023(5) 0.2898(4) 1.0006(5) 0.0355(18) Uani d . 1 . . C
H26A 0.7137 0.3341 1.0385 0.043 Uiso calc R 1 . . H
C31A 0.8579(5) 0.4113(4) 0.9741(5) 0.0302(18) Uani d . 1 . . C
C32A 0.8936(4) 0.3602(5) 1.0397(4) 0.0299(16) Uani d . 1 . . C
H32A 0.8884 0.3048 1.0322 0.036 Uiso calc R 1 . . H
C33A 0.9372(5) 0.3914(5) 1.1166(5) 0.0356(19) Uani d . 1 . . C
H33A 0.9628 0.3567 1.1607 0.043 Uiso calc R 1 . . H
C34A 0.9437(5) 0.4711(5) 1.1294(5) 0.0348(18) Uani d . 1 . . C
H34A 0.9728 0.4915 1.1825 0.042 Uiso calc R 1 . . H
C35A 0.9083(5) 0.5212(5) 1.0655(6) 0.0372(19) Uani d . 1 . . C
H35A 0.9130 0.5765 1.0753 0.045 Uiso calc R 1 . . H
C36A 0.8655(5) 0.4939(4) 0.9867(5) 0.0306(17) Uani d . 1 . . C
H36A 0.8420 0.5296 0.9425 0.037 Uiso calc R 1 . . H
C41A 1.0083(5) 0.2442(4) 0.9012(5) 0.0262(16) Uani d . 1 . . C
C42A 0.9334(5) 0.1916(4) 0.9009(5) 0.0343(18) Uani d . 1 . . C
H42A 0.8959 0.1871 0.8480 0.041 Uiso calc R 1 . . H
C43A 0.9137(5) 0.1468(4) 0.9759(5) 0.0345(19) Uani d . 1 . . C
H43A 0.8612 0.1137 0.9751 0.041 Uiso calc R 1 . . H
C44A 0.9695(5) 0.1495(4) 1.0520(6) 0.039(2) Uani d . 1 . . C
H44A 0.9559 0.1179 1.1033 0.047 Uiso calc R 1 . . H
C45A 1.0462(5) 0.1989(5) 1.0535(5) 0.0360(18) Uani d . 1 . . C
H45A 1.0849 0.2010 1.1059 0.043 Uiso calc R 1 . . H
C46A 1.0659(5) 0.2447(4) 0.9788(5) 0.0335(17) Uani d . 1 . . C
H46A 1.1190 0.2770 0.9797 0.040 Uiso calc R 1 . . H
C51A 1.1204(4) 0.3667(5) 0.8343(4) 0.0310(15) Uani d . 1 . . C
C52A 1.1130(5) 0.4203(4) 0.9044(5) 0.0365(19) Uani d . 1 . . C
H52A 1.0562 0.4269 0.9341 0.044 Uiso calc R 1 . . H
C53A 1.1890(6) 0.4648(5) 0.9316(7) 0.053(2) Uani d . 1 . . C
H53A 1.1848 0.5014 0.9801 0.063 Uiso calc R 1 . . H
C54A 1.2706(6) 0.4545(6) 0.8867(7) 0.057(3) Uani d . 1 . . C
H54A 1.3228 0.4842 0.9051 0.068 Uiso calc R 1 . . H
C55A 1.2773(6) 0.4024(6) 0.8164(7) 0.057(3) Uani d . 1 . . C
H55A 1.3334 0.3971 0.7852 0.068 Uiso calc R 1 . . H
C56A 1.2040(5) 0.3584(5) 0.7915(5) 0.0368(18) Uani d . 1 . . C
H56A 1.2097 0.3212 0.7439 0.044 Uiso calc R 1 . . H
C61A 1.0689(5) 0.2374(4) 0.7187(5) 0.0288(17) Uani d . 1 . . C
C62A 1.0581(5) 0.2494(5) 0.6270(5) 0.0362(18) Uani d . 1 . . C
H62A 1.0254 0.2946 0.6067 0.043 Uiso calc R 1 . . H
C63A 1.0924(5) 0.1990(5) 0.5638(5) 0.0389(19) Uani d . 1 . . C
H63A 1.0845 0.2100 0.5010 0.047 Uiso calc R 1 . . H
C64A 1.1387(6) 0.1316(5) 0.5917(6) 0.045(2) Uani d . 1 . . C
H64A 1.1609 0.0952 0.5483 0.054 Uiso calc R 1 . . H
C65A 1.1522(6) 0.1181(5) 0.6841(6) 0.045(2) Uani d . 1 . . C
H65A 1.1847 0.0726 0.7039 0.054 Uiso calc R 1 . . H
C66A 1.1188(5) 0.1703(4) 0.7468(5) 0.0335(19) Uani d . 1 . . C
H66A 1.1294 0.1611 0.8096 0.040 Uiso calc R 1 . . H
Ru1B 0.50787(4) 0.31472(3) 0.36674(4) 0.02564(14) Uani d . 1 . . Ru
Cl1B 0.57891(12) 0.43711(10) 0.40889(13) 0.0333(4) Uani d . 1 . . Cl
Cl2B 0.48106(12) 0.18309(10) 0.31518(13) 0.0337(4) Uani d . 1 . . Cl
P1B 0.38290(11) 0.30992(12) 0.44842(12) 0.0265(4) Uani d . 1 . . P
P2B 0.44842(11) 0.37391(11) 0.23612(11) 0.0261(4) Uani d . 1 . . P
N1B 0.5742(4) 0.2654(3) 0.4823(4) 0.0260(13) Uani d . 1 . . N
C1B 0.4217(4) 0.2437(4) 0.5403(5) 0.0257(16) Uani d . 1 . . C
H1BA 0.4233 0.1891 0.5147 0.031 Uiso calc R 1 . . H
C2B 0.3598(5) 0.2414(5) 0.6239(5) 0.040(2) Uani d . 1 . . C
H2BA 0.3546 0.2953 0.6490 0.048 Uiso calc R 1 . . H
H2BB 0.2977 0.2241 0.6048 0.048 Uiso calc R 1 . . H
C3B 0.3956(5) 0.1866(5) 0.6975(5) 0.040(2) Uani d . 1 . . C
H3BA 0.3977 0.1318 0.6745 0.048 Uiso calc R 1 . . H
H3BB 0.3547 0.1881 0.7504 0.048 Uiso calc R 1 . . H
C4B 0.4920(5) 0.2140(5) 0.7254(5) 0.045(2) Uani d . 1 . . C
H4BA 0.5169 0.1785 0.7730 0.054 Uiso calc R 1 . . H
H4BB 0.4887 0.2678 0.7510 0.054 Uiso calc R 1 . . H
C5B 0.5565(5) 0.2139(5) 0.6433(5) 0.0345(18) Uani d . 1 . . C
H5BA 0.6176 0.2336 0.6627 0.041 Uiso calc R 1 . . H
H5BB 0.5639 0.1593 0.6210 0.041 Uiso calc R 1 . . H
C6B 0.5192(5) 0.2653(4) 0.5673(5) 0.0262(16) Uani d . 1 . . C
H6BA 0.5181 0.3207 0.5904 0.031 Uiso calc R 1 . . H
C7B 0.6574(5) 0.2390(4) 0.4865(5) 0.0312(17) Uani d . 1 . . C
H7BA 0.6783 0.2213 0.5444 0.037 Uiso calc R 1 . . H
C8B 0.7234(5) 0.2332(4) 0.4126(5) 0.0288(17) Uani d . 1 . . C
C9B 0.8134(5) 0.2122(5) 0.4366(5) 0.039(2) Uani d . 1 . . C
H9BA 0.8288 0.2036 0.4986 0.047 Uiso calc R 1 . . H
C10B 0.8791(5) 0.2038(5) 0.3729(6) 0.044(2) Uani d . 1 . . C
H10B 0.9395 0.1891 0.3908 0.053 Uiso calc R 1 . . H
C11B 0.8587(5) 0.2164(5) 0.2828(6) 0.044(2) Uani d . 1 . . C
H11B 0.9049 0.2107 0.2386 0.052 Uiso calc R 1 . . H
C12B 0.7699(5) 0.2376(5) 0.2565(6) 0.041(2) Uani d . 1 . . C
H12B 0.7553 0.2469 0.1945 0.050 Uiso calc R 1 . . H
C13B 0.7041(5) 0.2447(4) 0.3211(5) 0.0329(18) Uani d . 1 . . C
H13B 0.6434 0.2579 0.3028 0.039 Uiso calc R 1 . . H
C21B 0.3364(4) 0.3943(4) 0.5099(5) 0.0256(17) Uani d . 1 . . C
C22B 0.3932(5) 0.4593(4) 0.5324(5) 0.0287(16) Uani d . 1 . . C
H22B 0.4542 0.4609 0.5110 0.034 Uiso calc R 1 . . H
C23B 0.3612(5) 0.5206(5) 0.5852(5) 0.039(2) Uani d . 1 . . C
H23B 0.4003 0.5639 0.5988 0.047 Uiso calc R 1 . . H
C24B 0.2739(6) 0.5197(5) 0.6180(5) 0.041(2) Uani d . 1 . . C
H24B 0.2530 0.5617 0.6549 0.049 Uiso calc R 1 . . H
C25B 0.2157(5) 0.4565(5) 0.5969(5) 0.0380(19) Uani d . 1 . . C
H25B 0.1548 0.4558 0.6187 0.046 Uiso calc R 1 . . H
C26B 0.2476(5) 0.3941(4) 0.5435(5) 0.0341(18) Uani d . 1 . . C
H26B 0.2081 0.3510 0.5300 0.041 Uiso calc R 1 . . H
C31B 0.2814(5) 0.2646(4) 0.3966(5) 0.0272(16) Uani d . 1 . . C
C32B 0.2128(4) 0.3104(5) 0.3550(4) 0.0275(15) Uani d . 1 . . C
H32B 0.2159 0.3662 0.3587 0.033 Uiso calc R 1 . . H
C33B 0.1409(5) 0.2755(5) 0.3090(5) 0.0346(18) Uani d . 1 . . C
H33B 0.0958 0.3076 0.2802 0.041 Uiso calc R 1 . . H
C34B 0.1333(5) 0.1944(4) 0.3040(5) 0.0348(18) Uani d . 1 . . C
H34B 0.0833 0.1714 0.2718 0.042 Uiso calc R 1 . . H
C35B 0.1992(5) 0.1458(4) 0.3463(5) 0.0339(18) Uani d . 1 . . C
H35B 0.1947 0.0900 0.3434 0.041 Uiso calc R 1 . . H
C36B 0.2709(5) 0.1822(4) 0.3923(5) 0.0283(16) Uani d . 1 . . C
H36B 0.3150 0.1501 0.4225 0.034 Uiso calc R 1 . . H
C41B 0.3489(5) 0.4409(4) 0.2445(5) 0.0276(16) Uani d . 1 . . C
C42B 0.3488(5) 0.4952(4) 0.3161(5) 0.0303(17) Uani d . 1 . . C
H42B 0.4006 0.4988 0.3556 0.036 Uiso calc R 1 . . H
C43B 0.2753(5) 0.5428(4) 0.3298(6) 0.0359(19) Uani d . 1 . . C
H43B 0.2763 0.5796 0.3783 0.043 Uiso calc R 1 . . H
C44B 0.1987(5) 0.5380(5) 0.2730(6) 0.039(2) Uani d . 1 . . C
H44B 0.1470 0.5707 0.2833 0.047 Uiso calc R 1 . . H
C45B 0.1980(5) 0.4849(4) 0.2011(5) 0.0346(18) Uani d . 1 . . C
H45B 0.1461 0.4817 0.1617 0.041 Uiso calc R 1 . . H
C46B 0.2728(5) 0.4370(4) 0.1871(5) 0.0324(17) Uani d . 1 . . C
H46B 0.2723 0.4010 0.1377 0.039 Uiso calc R 1 . . H
C51B 0.4119(4) 0.3127(5) 0.1392(4) 0.0295(15) Uani d . 1 . . C
C52B 0.3470(5) 0.2548(5) 0.1522(5) 0.0357(18) Uani d . 1 . . C
H52B 0.3285 0.2424 0.2120 0.043 Uiso calc R 1 . . H
C53B 0.3081(6) 0.2142(5) 0.0790(6) 0.044(2) Uani d . 1 . . C
H53B 0.2640 0.1741 0.0888 0.053 Uiso calc R 1 . . H
C54B 0.3344(6) 0.2329(5) -0.0076(6) 0.047(2) Uani d . 1 . . C
H54B 0.3063 0.2072 -0.0580 0.056 Uiso calc R 1 . . H
C55B 0.4014(6) 0.2890(5) -0.0217(6) 0.048(2) Uani d . 1 . . C
H55B 0.4204 0.3011 -0.0815 0.057 Uiso calc R 1 . . H
C56B 0.4407(5) 0.3276(5) 0.0526(5) 0.040(2) Uani d . 1 . . C
H56B 0.4883 0.3648 0.0432 0.047 Uiso calc R 1 . . H
C61B 0.5348(5) 0.4391(4) 0.1864(5) 0.0303(17) Uani d . 1 . . C
C62B 0.6270(5) 0.4200(4) 0.1943(5) 0.0346(18) Uani d . 1 . . C
H62B 0.6445 0.3722 0.2231 0.042 Uiso calc R 1 . . H
C63B 0.6933(5) 0.4692(5) 0.1609(5) 0.0349(18) Uani d . 1 . . C
H63B 0.7561 0.4554 0.1676 0.042 Uiso calc R 1 . . H
C64B 0.6691(5) 0.5388(4) 0.1176(5) 0.0355(18) Uani d . 1 . . C
H64B 0.7151 0.5726 0.0947 0.043 Uiso calc R 1 . . H
C65B 0.5773(5) 0.5588(5) 0.1079(5) 0.0364(19) Uani d . 1 . . C
H65B 0.5599 0.6059 0.0771 0.044 Uiso calc R 1 . . H
C66B 0.5118(5) 0.5097(4) 0.1433(5) 0.0335(19) Uani d . 1 . . C
H66B 0.4492 0.5244 0.1382 0.040 Uiso calc R 1 . . H

loop_
_atom_site_aniso_label
_atom_site_aniso_U_11
_atom_site_aniso_U_22
_atom_site_aniso_U_33
_atom_site_aniso_U_12
_atom_site_aniso_U_13
_atom_site_aniso_U_23
Ru1A 0.0254(3) 0.0254(3) 0.0250(3) 0.0002(2) -0.0032(2) 0.0013(3)
Cl1A 0.0351(10) 0.0314(10) 0.0301(10) -0.0031(8) -0.0043(8) -0.0030(8)
Cl2A 0.0354(11) 0.0285(10) 0.0352(11) -0.0030(7) -0.0046(9) 0.0017(8)
P1A 0.0259(9) 0.0220(9) 0.0291(9) 0.0006(8) -0.0039(7) 0.0022(9)
P2A 0.0257(9) 0.0285(10) 0.0278(10) 0.0025(8) -0.0032(8) 0.0017(9)
N1A 0.036(4) 0.030(3) 0.022(3) -0.005(3) -0.002(3) -0.004(3)
C1A 0.025(4) 0.020(4) 0.032(4) 0.002(3) 0.000(3) -0.003(3)
C2A 0.030(4) 0.040(5) 0.028(4) 0.010(3) 0.002(3) 0.003(3)
C3A 0.033(4) 0.035(5) 0.049(5) 0.003(3) -0.004(4) 0.004(4)
C4A 0.030(4) 0.036(4) 0.034(5) 0.001(3) -0.003(4) 0.001(3)
C5A 0.025(4) 0.042(5) 0.035(5) 0.001(3) -0.005(3) -0.002(4)
C6A 0.026(4) 0.030(4) 0.036(5) 0.001(3) -0.002(3) 0.004(3)
C7A 0.037(4) 0.019(4) 0.036(5) -0.001(3) -0.004(4) -0.001(3)
C8A 0.034(4) 0.019(4) 0.030(4) -0.002(3) -0.005(3) 0.002(3)
C9A 0.030(4) 0.034(4) 0.036(5) -0.007(3) -0.004(4) 0.007(4)
C10A 0.040(5) 0.042(5) 0.030(5) 0.004(4) -0.001(4) -0.006(4)
C11A 0.039(5) 0.068(6) 0.030(5) 0.008(4) 0.011(4) 0.007(4)
C12A 0.032(5) 0.098(8) 0.049(6) 0.003(5) -0.010(5) 0.008(5)
C13A 0.028(4) 0.070(6) 0.028(4) 0.003(4) -0.010(4) 0.000(4)
C21A 0.026(4) 0.024(4) 0.028(4) 0.002(3) -0.011(3) 0.000(3)
C22A 0.031(4) 0.029(4) 0.036(5) 0.002(3) -0.004(3) -0.004(3)
C23A 0.025(4) 0.023(4) 0.058(6) -0.002(3) -0.008(4) -0.003(4)
C24A 0.033(4) 0.037(5) 0.043(5) -0.007(3) -0.001(4) 0.012(4)
C25A 0.028(4) 0.047(5) 0.040(5) -0.004(3) 0.002(4) 0.007(4)
C26A 0.033(4) 0.038(5) 0.035(4) -0.004(3) -0.002(4) 0.000(3)
C31A 0.023(4) 0.037(4) 0.030(4) 0.001(3) 0.004(3) -0.008(3)
C32A 0.035(4) 0.028(4) 0.026(4) 0.004(3) -0.005(3) -0.007(3)
C33A 0.028(4) 0.052(6) 0.027(4) 0.009(3) -0.003(3) -0.004(3)
C34A 0.028(4) 0.051(5) 0.024(4) -0.004(4) -0.006(3) -0.005(4)
C35A 0.036(4) 0.030(4) 0.046(5) -0.006(3) 0.005(4) -0.008(4)
C36A 0.029(4) 0.038(5) 0.025(4) -0.009(3) -0.005(3) 0.000(3)
C41A 0.031(4) 0.024(4) 0.023(4) 0.008(3) 0.001(3) -0.002(3)
C42A 0.033(4) 0.028(4) 0.041(5) 0.008(3) -0.005(4) 0.004(3)
C43A 0.036(5) 0.030(4) 0.038(5) 0.001(3) -0.005(4) 0.013(3)
C44A 0.048(5) 0.029(4) 0.041(5) 0.011(4) 0.005(4) 0.008(3)
C45A 0.040(5) 0.041(5) 0.028(4) 0.012(4) 0.001(4) 0.001(4)
C46A 0.038(4) 0.030(4) 0.032(4) 0.003(3) -0.006(4) 0.002(3)
C51A 0.031(4) 0.037(4) 0.025(4) 0.003(4) -0.003(3) 0.001(4)
C52A 0.032(4) 0.035(4) 0.042(5) 0.003(3) -0.002(4) -0.011(4)
C53A 0.039(5) 0.040(5) 0.078(7) 0.011(4) -0.016(5) -0.020(5)
C54A 0.034(5) 0.050(6) 0.085(8) -0.010(4) -0.010(5) -0.006(5)
C55A 0.035(5) 0.064(6) 0.072(7) -0.008(4) 0.013(5) -0.003(5)
C56A 0.034(4) 0.043(5) 0.033(4) -0.010(4) -0.001(3) -0.001(4)
C61A 0.029(4) 0.025(4) 0.033(4) -0.001(3) 0.005(3) 0.001(3)
C62A 0.033(4) 0.051(5) 0.025(4) 0.007(4) 0.001(3) -0.001(4)
C63A 0.036(5) 0.047(5) 0.033(5) 0.003(4) 0.002(4) -0.010(4)
C64A 0.052(5) 0.037(5) 0.045(5) -0.009(4) 0.012(4) -0.018(4)
C65A 0.057(6) 0.027(4) 0.051(6) 0.002(4) 0.016(4) 0.005(4)
C66A 0.045(5) 0.030(4) 0.026(4) -0.002(3) 0.004(4) 0.001(3)
Ru1B 0.0237(3) 0.0249(3) 0.0282(3) 0.0005(2) -0.0031(2) 0.0004(3)
Cl1B 0.0286(10) 0.0308(10) 0.0404(11) -0.0061(7) -0.0039(8) -0.0030(8)
Cl2B 0.0344(10) 0.0256(9) 0.0408(11) 0.0015(7) -0.0057(9) -0.0023(8)
P1B 0.0263(9) 0.0239(9) 0.0292(9) 0.0003(8) -0.0033(8) -0.0001(9)
P2B 0.0287(9) 0.0227(9) 0.0269(9) 0.0030(8) -0.0015(8) 0.0000(9)
N1B 0.019(3) 0.026(3) 0.033(4) 0.001(2) -0.001(3) -0.002(3)
C1B 0.023(4) 0.019(4) 0.035(4) 0.004(3) -0.003(3) 0.003(3)
C2B 0.030(4) 0.052(5) 0.038(5) 0.002(4) -0.001(4) 0.005(4)
C3B 0.030(4) 0.049(5) 0.041(5) 0.007(4) 0.001(4) 0.015(4)
C4B 0.036(5) 0.067(6) 0.032(5) 0.007(4) -0.005(4) 0.016(4)
C5B 0.029(4) 0.044(5) 0.031(4) 0.003(3) -0.005(3) 0.007(3)
C6B 0.030(4) 0.021(4) 0.028(4) 0.007(3) -0.005(3) 0.002(3)
C7B 0.035(4) 0.033(4) 0.025(4) 0.006(3) -0.005(3) -0.003(3)
C8B 0.032(4) 0.030(4) 0.025(4) 0.008(3) -0.001(3) 0.001(3)
C9B 0.027(4) 0.062(6) 0.027(5) 0.007(4) -0.002(4) -0.002(4)
C10B 0.022(4) 0.069(6) 0.041(5) 0.013(4) 0.001(4) -0.009(4)
C11B 0.031(5) 0.060(6) 0.040(5) -0.004(4) 0.003(4) 0.002(4)
C12B 0.039(5) 0.051(5) 0.034(5) -0.007(4) 0.001(4) 0.005(4)
C13B 0.030(4) 0.030(4) 0.038(5) 0.005(3) -0.011(4) 0.005(3)
C21B 0.020(4) 0.024(4) 0.032(4) 0.006(3) -0.005(3) 0.000(3)
C22B 0.024(4) 0.038(4) 0.024(4) -0.001(3) -0.008(3) 0.002(3)
C23B 0.041(5) 0.034(5) 0.042(5) -0.007(4) -0.012(4) 0.000(4)
C24B 0.048(5) 0.040(5) 0.035(5) 0.010(4) -0.010(4) -0.006(4)
C25B 0.034(4) 0.041(5) 0.039(5) 0.004(4) -0.004(4) -0.001(4)
C26B 0.027(4) 0.031(4) 0.044(5) -0.002(3) -0.003(4) 0.002(3)
C31B 0.020(4) 0.025(4) 0.036(4) 0.000(3) -0.003(3) 0.001(3)
C32B 0.030(4) 0.023(4) 0.029(4) -0.004(3) -0.005(3) 0.002(3)
C33B 0.027(4) 0.038(4) 0.038(5) 0.005(3) -0.006(4) 0.004(3)
C34B 0.029(4) 0.040(5) 0.035(5) -0.005(3) -0.006(4) -0.001(4)
C35B 0.040(5) 0.026(4) 0.036(5) -0.004(3) -0.002(4) -0.006(3)
C36B 0.026(4) 0.027(4) 0.032(4) 0.003(3) 0.004(3) 0.002(3)
C41B 0.022(4) 0.028(4) 0.032(4) 0.004(3) -0.001(3) 0.004(3)
C42B 0.029(4) 0.025(4) 0.037(4) -0.005(3) -0.009(3) 0.001(3)
C43B 0.032(4) 0.032(4) 0.044(5) 0.002(3) -0.002(4) -0.002(4)
C44B 0.026(4) 0.040(5) 0.051(5) 0.014(3) 0.002(4) 0.004(4)
C45B 0.044(5) 0.017(4) 0.043(5) 0.000(3) 0.000(4) 0.006(3)
C46B 0.030(4) 0.035(4) 0.033(4) 0.008(3) -0.001(3) -0.003(3)
C51B 0.030(4) 0.032(4) 0.027(4) 0.008(4) 0.000(3) -0.001(4)
C52B 0.030(4) 0.038(5) 0.039(5) 0.005(3) -0.009(4) -0.006(4)
C53B 0.043(5) 0.035(5) 0.055(6) 0.005(4) -0.015(4) -0.009(4)
C54B 0.058(6) 0.036(5) 0.046(6) 0.008(4) -0.015(5) -0.013(4)
C55B 0.062(6) 0.050(6) 0.031(5) 0.006(4) -0.002(4) -0.006(4)
C56B 0.039(4) 0.044(5) 0.036(5) 0.009(4) 0.002(4) -0.006(4)
C61B 0.033(4) 0.029(4) 0.029(4) 0.003(3) -0.001(3) 0.005(3)
C62B 0.034(4) 0.030(4) 0.040(5) 0.008(3) 0.000(4) 0.005(4)
C63B 0.028(4) 0.047(5) 0.029(4) 0.002(4) 0.002(3) -0.001(4)
C64B 0.033(4) 0.030(4) 0.043(5) -0.004(3) 0.011(4) -0.009(4)
C65B 0.037(5) 0.030(4) 0.042(5) 0.004(3) 0.007(4) 0.008(4)
C66B 0.027(4) 0.033(5) 0.040(5) 0.006(3) -0.006(4) 0.003(4)

loop_
_atom_type_symbol
_atom_type_description
_atom_type_scat_dispersion_real
_atom_type_scat_dispersion_imag
_atom_type_scat_source
C C 0.0033 0.0016 'International Tables Vol C Tables 4.2.6.8 and 6.1.1.4'
H H 0.0000 0.0000 'International Tables Vol C Tables 4.2.6.8 and 6.1.1.4'
Cl Cl 0.1484 0.1585 'International Tables Vol C Tables 4.2.6.8 and 6.1.1.4'
N N 0.0061 0.0033 'International Tables Vol C Tables 4.2.6.8 and 6.1.1.4'
P P 0.1023 0.0942 'International Tables Vol C Tables 4.2.6.8 and 6.1.1.4'
Ru Ru -1.2594 0.8363 'International Tables Vol C Tables 4.2.6.8 and 6.1.1.4'

loop_
_geom_angle_atom_site_label_1
_geom_angle_atom_site_label_2
_geom_angle_atom_site_label_3
_geom_angle
_geom_angle_publ_flag
N1A Ru1A P1A 84.89(16) y
N1A Ru1A P2A 173.58(16) y
P1A Ru1A P2A 100.02(7) y
N1A Ru1A Cl1A 84.18(15) y
P1A Ru1A Cl1A 103.87(7) y
P2A Ru1A Cl1A 90.59(7) y
N1A Ru1A Cl2A 90.18(16) y
P1A Ru1A Cl2A 89.72(7) y
P2A Ru1A Cl2A 93.96(7) y
Cl1A Ru1A Cl2A 164.70(7) y
C31A P1A C21A 101.7(3) ?
C31A P1A C1A 106.8(3) ?
C21A P1A C1A 102.9(3) ?
C31A P1A Ru1A 118.7(2) ?
C21A P1A Ru1A 124.7(2) ?
C1A P1A Ru1A 100.0(2) ?
C41A P2A C51A 101.4(3) ?
C41A P2A C61A 101.9(3) ?
C51A P2A C61A 102.5(3) ?
C41A P2A Ru1A 117.2(2) ?
C51A P2A Ru1A 119.7(3) ?
C61A P2A Ru1A 111.8(2) ?
C7A N1A C6A 118.5(6) ?
C7A N1A Ru1A 123.4(5) ?
C6A N1A Ru1A 117.2(4) ?
C6A C1A C2A 112.1(6) ?
C6A C1A P1A 108.1(5) ?
C2A C1A P1A 115.6(5) ?
C6A C1A H1AA 106.9 ?
C2A C1A H1AA 106.9 ?
P1A C1A H1AA 106.9 ?
C3A C2A C1A 111.3(6) ?
C3A C2A H2AA 109.4 ?
C1A C2A H2AA 109.4 ?
C3A C2A H2AB 109.4 ?
C1A C2A H2AB 109.4 ?
H2AA C2A H2AB 108.0 ?
C4A C3A C2A 110.4(6) ?
C4A C3A H3AA 109.6 ?
C2A C3A H3AA 109.6 ?
C4A C3A H3AB 109.6 ?
C2A C3A H3AB 109.6 ?
H3AA C3A H3AB 108.1 ?
C3A C4A C5A 111.3(6) ?
C3A C4A H4AA 109.4 ?
C5A C4A H4AA 109.4 ?
C3A C4A H4AB 109.4 ?
C5A C4A H4AB 109.4 ?
H4AA C4A H4AB 108.0 ?
C6A C5A C4A 111.4(6) ?
C6A C5A H5AA 109.3 ?
C4A C5A H5AA 109.3 ?
C6A C5A H5AB 109.3 ?
C4A C5A H5AB 109.3 ?
H5AA C5A H5AB 108.0 ?
N1A C6A C5A 116.1(6) ?
N1A C6A C1A 107.7(5) ?
C5A C6A C1A 111.3(6) ?
N1A C6A H6AA 107.1 ?
C5A C6A H6AA 107.1 ?
C1A C6A H6AA 107.1 ?
N1A C7A C8A 126.4(7) ?
N1A C7A H7AA 116.8 ?
C8A C7A H7AA 116.8 ?
C13A C8A C9A 117.4(7) ?
C13A C8A C7A 124.6(7) ?
C9A C8A C7A 118.0(6) ?
C10A C9A C8A 121.5(7) ?
C10A C9A H9AA 119.3 ?
C8A C9A H9AA 119.3 ?
C9A C10A C11A 120.1(7) ?
C9A C10A H10A 119.9 ?
C11A C10A H10A 119.9 ?
C10A C11A C12A 120.6(8) ?
C10A C11A H11A 119.7 ?
C12A C11A H11A 119.7 ?
C11A C12A C13A 119.5(8) ?
C11A C12A H12A 120.3 ?
C13A C12A H12A 120.3 ?
C12A C13A C8A 120.9(7) ?
C12A C13A H13A 119.6 ?
C8A C13A H13A 119.6 ?
C22A C21A C26A 118.4(7) ?
C22A C21A P1A 120.8(6) ?
C26A C21A P1A 120.7(5) ?
C21A C22A C23A 120.2(7) ?
C21A C22A H22A 119.9 ?
C23A C22A H22A 119.9 ?
C24A C23A C22A 120.3(7) ?
C24A C23A H23A 119.8 ?
C22A C23A H23A 119.8 ?
C25A C24A C23A 120.3(7) ?
C25A C24A H24A 119.8 ?
C23A C24A H24A 119.8 ?
C24A C25A C26A 120.2(8) ?
C24A C25A H25A 119.9 ?
C26A C25A H25A 119.9 ?
C25A C26A C21A 120.4(7) ?
C25A C26A H26A 119.8 ?
C21A C26A H26A 119.8 ?
C32A C31A C36A 119.7(7) ?
C32A C31A P1A 120.0(6) ?
C36A C31A P1A 120.2(6) ?
C31A C32A C33A 119.4(7) ?
C31A C32A H32A 120.3 ?
C33A C32A H32A 120.3 ?
C34A C33A C32A 121.1(7) ?
C34A C33A H33A 119.5 ?
C32A C33A H33A 119.5 ?
C35A C34A C33A 119.7(7) ?
C35A C34A H34A 120.1 ?
C33A C34A H34A 120.1 ?
C34A C35A C36A 122.0(7) ?
C34A C35A H35A 119.0 ?
C36A C35A H35A 119.0 ?
C35A C36A C31A 118.1(7) ?
C35A C36A H36A 120.9 ?
C31A C36A H36A 120.9 ?
C46A C41A C42A 117.3(7) ?
C46A C41A P2A 125.9(6) ?
C42A C41A P2A 116.8(5) ?
C43A C42A C41A 121.2(7) ?
C43A C42A H42A 119.4 ?
C41A C42A H42A 119.4 ?
C42A C43A C44A 120.6(7) ?
C42A C43A H43A 119.7 ?
C44A C43A H43A 119.7 ?
C43A C44A C45A 119.7(7) ?
C43A C44A H44A 120.1 ?
C45A C44A H44A 120.1 ?
C46A C45A C44A 120.0(7) ?
C46A C45A H45A 120.0 ?
C44A C45A H45A 120.0 ?
C45A C46A C41A 121.1(7) ?
C45A C46A H46A 119.5 ?
C41A C46A H46A 119.5 ?
C52A C51A C56A 119.0(7) ?
C52A C51A P2A 119.3(5) ?
C56A C51A P2A 121.6(6) ?
C51A C52A C53A 120.0(8) ?
C51A C52A H52A 120.0 ?
C53A C52A H52A 120.0 ?
C54A C53A C52A 118.8(8) ?
C54A C53A H53A 120.6 ?
C52A C53A H53A 120.6 ?
C55A C54A C53A 121.2(8) ?
C55A C54A H54A 119.4 ?
C53A C54A H54A 119.4 ?
C56A C55A C54A 119.8(8) ?
C56A C55A H55A 120.1 ?
C54A C55A H55A 120.1 ?
C55A C56A C51A 121.3(8) ?
C55A C56A H56A 119.4 ?
C51A C56A H56A 119.4 ?
C62A C61A C66A 117.4(7) ?
C62A C61A P2A 121.2(6) ?
C66A C61A P2A 121.4(6) ?
C63A C62A C61A 122.8(8) ?
C63A C62A H62A 118.6 ?
C61A C62A H62A 118.6 ?
C62A C63A C64A 119.7(8) ?
C62A C63A H63A 120.1 ?
C64A C63A H63A 120.1 ?
C63A C64A C65A 119.1(7) ?
C63A C64A H64A 120.4 ?
C65A C64A H64A 120.4 ?
C66A C65A C64A 120.4(8) ?
C66A C65A H65A 119.8 ?
C64A C65A H65A 119.8 ?
C65A C66A C61A 120.6(7) ?
C65A C66A H66A 119.7 ?
C61A C66A H66A 119.7 ?
N1B Ru1B P1B 85.31(15) y
N1B Ru1B P2B 174.55(16) y
P1B Ru1B P2B 99.59(6) y
N1B Ru1B Cl2B 87.58(16) y
P1B Ru1B Cl2B 90.36(7) y
P2B Ru1B Cl2B 94.74(7) y
N1B Ru1B Cl1B 86.70(16) y
P1B Ru1B Cl1B 104.41(7) y
P2B Ru1B Cl1B 89.74(7) y
Cl2B Ru1B Cl1B 163.65(6) y
C31B P1B C21B 103.4(3) ?
C31B P1B C1B 106.8(3) ?
C21B P1B C1B 103.0(3) ?
C31B P1B Ru1B 117.4(2) ?
C21B P1B Ru1B 123.9(2) ?
C1B P1B Ru1B 100.2(2) ?
C51B P2B C61B 102.8(3) ?
C51B P2B C41B 100.3(3) ?
C61B P2B C41B 101.6(3) ?
C51B P2B Ru1B 120.0(2) ?
C61B P2B Ru1B 109.9(2) ?
C41B P2B Ru1B 119.6(2) ?
C7B N1B C6B 118.2(6) ?
C7B N1B Ru1B 126.3(5) ?
C6B N1B Ru1B 115.4(4) ?
C6B C1B C2B 110.8(6) ?
C6B C1B P1B 108.8(4) ?
C2B C1B P1B 115.2(5) ?
C6B C1B H1BA 107.2 ?
C2B C1B H1BA 107.2 ?
P1B C1B H1BA 107.2 ?
C3B C2B C1B 112.9(6) ?
C3B C2B H2BA 109.0 ?
C1B C2B H2BA 109.0 ?
C3B C2B H2BB 109.0 ?
C1B C2B H2BB 109.0 ?
H2BA C2B H2BB 107.8 ?
C2B C3B C4B 108.2(6) ?
C2B C3B H3BA 110.1 ?
C4B C3B H3BA 110.1 ?
C2B C3B H3BB 110.1 ?
C4B C3B H3BB 110.1 ?
H3BA C3B H3BB 108.4 ?
C3B C4B C5B 111.0(7) ?
C3B C4B H4BA 109.4 ?
C5B C4B H4BA 109.4 ?
C3B C4B H4BB 109.4 ?
C5B C4B H4BB 109.4 ?
H4BA C4B H4BB 108.0 ?
C6B C5B C4B 111.3(6) ?
C6B C5B H5BA 109.4 ?
C4B C5B H5BA 109.4 ?
C6B C5B H5BB 109.4 ?
C4B C5B H5BB 109.4 ?
H5BA C5B H5BB 108.0 ?
N1B C6B C5B 115.4(5) ?
N1B C6B C1B 107.0(5) ?
C5B C6B C1B 112.4(6) ?
N1B C6B H6BA 107.2 ?
C5B C6B H6BA 107.2 ?
C1B C6B H6BA 107.2 ?
N1B C7B C8B 127.8(7) ?
N1B C7B H7BA 116.1 ?
C8B C7B H7BA 116.1 ?
C13B C8B C9B 117.2(7) ?
C13B C8B C7B 125.9(6) ?
C9B C8B C7B 116.9(6) ?
C10B C9B C8B 121.4(7) ?
C10B C9B H9BA 119.3 ?
C8B C9B H9BA 119.3 ?
C9B C10B C11B 120.4(8) ?
C9B C10B H10B 119.8 ?
C11B C10B H10B 119.8 ?
C10B C11B C12B 119.7(8) ?
C10B C11B H11B 120.1 ?
C12B C11B H11B 120.1 ?
C13B C12B C11B 119.3(7) ?
C13B C12B H12B 120.4 ?
C11B C12B H12B 120.4 ?
C12B C13B C8B 122.0(7) ?
C12B C13B H13B 119.0 ?
C8B C13B H13B 119.0 ?
C26B C21B C22B 117.6(6) ?
C26B C21B P1B 121.8(5) ?
C22B C21B P1B 120.3(5) ?
C23B C22B C21B 121.0(7) ?
C23B C22B H22B 119.5 ?
C21B C22B H22B 119.5 ?
C24B C23B C22B 120.9(7) ?
C24B C23B H23B 119.6 ?
C22B C23B H23B 119.6 ?
C23B C24B C25B 119.7(7) ?
C23B C24B H24B 120.1 ?
C25B C24B H24B 120.1 ?
C24B C25B C26B 119.8(7) ?
C24B C25B H25B 120.1 ?
C26B C25B H25B 120.1 ?
C21B C26B C25B 121.0(7) ?
C21B C26B H26B 119.5 ?
C25B C26B H26B 119.5 ?
C32B C31B C36B 116.9(6) ?
C32B C31B P1B 121.3(5) ?
C36B C31B P1B 121.7(5) ?
C33B C32B C31B 120.8(7) ?
C33B C32B H32B 119.6 ?
C31B C32B H32B 119.6 ?
C32B C33B C34B 121.0(7) ?
C32B C33B H33B 119.5 ?
C34B C33B H33B 119.5 ?
C33B C34B C35B 120.4(7) ?
C33B C34B H34B 119.8 ?
C35B C34B H34B 119.8 ?
C36B C35B C34B 117.6(7) ?
C36B C35B H35B 121.2 ?
C34B C35B H35B 121.2 ?
C35B C36B C31B 123.2(7) ?
C35B C36B H36B 118.4 ?
C31B C36B H36B 118.4 ?
C46B C41B C42B 118.8(6) ?
C46B C41B P2B 123.5(5) ?
C42B C41B P2B 117.6(5) ?
C43B C42B C41B 120.8(7) ?
C43B C42B H42B 119.6 ?
C41B C42B H42B 119.6 ?
C42B C43B C44B 120.4(7) ?
C42B C43B H43B 119.8 ?
C44B C43B H43B 119.8 ?
C43B C44B C45B 119.6(7) ?
C43B C44B H44B 120.2 ?
C45B C44B H44B 120.2 ?
C46B C45B C44B 119.9(7) ?
C46B C45B H45B 120.0 ?
C44B C45B H45B 120.0 ?
C45B C46B C41B 120.6(7) ?
C45B C46B H46B 119.7 ?
C41B C46B H46B 119.7 ?
C56B C51B C52B 118.7(7) ?
C56B C51B P2B 122.0(6) ?
C52B C51B P2B 119.0(5) ?
C51B C52B C53B 121.1(8) ?
C51B C52B H52B 119.5 ?
C53B C52B H52B 119.5 ?
C54B C53B C52B 119.3(8) ?
C54B C53B H53B 120.4 ?
C52B C53B H53B 120.4 ?
C53B C54B C55B 120.4(8) ?
C53B C54B H54B 119.8 ?
C55B C54B H54B 119.8 ?
C54B C55B C56B 119.3(8) ?
C54B C55B H55B 120.4 ?
C56B C55B H55B 120.4 ?
C51B C56B C55B 121.1(8) ?
C51B C56B H56B 119.4 ?
C55B C56B H56B 119.4 ?
C62B C61B C66B 117.7(7) ?
C62B C61B P2B 119.8(5) ?
C66B C61B P2B 122.4(6) ?
C63B C62B C61B 121.1(7) ?
C63B C62B H62B 119.5 ?
C61B C62B H62B 119.5 ?
C62B C63B C64B 120.4(7) ?
C62B C63B H63B 119.8 ?
C64B C63B H63B 119.8 ?
C63B C64B C65B 119.8(7) ?
C63B C64B H64B 120.1 ?
C65B C64B H64B 120.1 ?
C66B C65B C64B 119.1(7) ?
C66B C65B H65B 120.4 ?
C64B C65B H65B 120.4 ?
C65B C66B C61B 121.9(7) ?
C65B C66B H66B 119.0 ?
C61B C66B H66B 119.0 ?

loop_
_geom_bond_atom_site_label_1
_geom_bond_atom_site_label_2
_geom_bond_site_symmetry_2
_geom_bond_distance
_geom_bond_publ_flag
Ru1A N1A . 2.115(6) y
Ru1A P1A . 2.2046(18) y
Ru1A P2A . 2.3386(18) y
Ru1A Cl1A . 2.3833(18) y
Ru1A Cl2A . 2.3991(18) y
P1A C31A . 1.845(8) ?
P1A C21A . 1.845(7) ?
P1A C1A . 1.858(7) ?
P2A C41A . 1.823(7) ?
P2A C51A . 1.837(7) ?
P2A C61A . 1.846(7) ?
N1A C7A . 1.288(9) y
N1A C6A . 1.484(9) ?
C1A C6A . 1.530(10) ?
C1A C2A . 1.533(9) ?
C1A H1AA . 1.0000 ?
C2A C3A . 1.522(10) ?
C2A H2AA . 0.9900 ?
C2A H2AB . 0.9900 ?
C3A C4A . 1.502(11) ?
C3A H3AA . 0.9900 ?
C3A H3AB . 0.9900 ?
C4A C5A . 1.542(10) ?
C4A H4AA . 0.9900 ?
C4A H4AB . 0.9900 ?
C5A C6A . 1.517(10) ?
C5A H5AA . 0.9900 ?
C5A H5AB . 0.9900 ?
C6A H6AA . 1.0000 ?
C7A C8A . 1.461(10) ?
C7A H7AA . 0.9500 ?
C8A C13A . 1.389(10) ?
C8A C9A . 1.397(10) ?
C9A C10A . 1.358(10) ?
C9A H9AA . 0.9500 ?
C10A C11A . 1.361(11) ?
C10A H10A . 0.9500 ?
C11A C12A . 1.373(12) ?
C11A H11A . 0.9500 ?
C12A C13A . 1.383(12) ?
C12A H12A . 0.9500 ?
C13A H13A . 0.9500 ?
C21A C22A . 1.391(10) ?
C21A C26A . 1.407(10) ?
C22A C23A . 1.391(10) ?
C22A H22A . 0.9500 ?
C23A C24A . 1.383(11) ?
C23A H23A . 0.9500 ?
C24A C25A . 1.362(11) ?
C24A H24A . 0.9500 ?
C25A C26A . 1.391(10) ?
C25A H25A . 0.9500 ?
C26A H26A . 0.9500 ?
C31A C32A . 1.394(10) ?
C31A C36A . 1.418(10) ?
C32A C33A . 1.395(9) ?
C32A H32A . 0.9500 ?
C33A C34A . 1.369(11) ?
C33A H33A . 0.9500 ?
C34A C35A . 1.364(11) ?
C34A H34A . 0.9500 ?
C35A C36A . 1.392(10) ?
C35A H35A . 0.9500 ?
C36A H36A . 0.9500 ?
C41A C46A . 1.409(10) ?
C41A C42A . 1.411(10) ?
C42A C43A . 1.375(10) ?
C42A H42A . 0.9500 ?
C43A C44A . 1.378(11) ?
C43A H43A . 0.9500 ?
C44A C45A . 1.400(11) ?
C44A H44A . 0.9500 ?
C45A C46A . 1.381(10) ?
C45A H45A . 0.9500 ?
C46A H46A . 0.9500 ?
C51A C52A . 1.382(10) ?
C51A C56A . 1.389(10) ?
C52A C53A . 1.396(11) ?
C52A H52A . 0.9500 ?
C53A C54A . 1.382(12) ?
C53A H53A . 0.9500 ?
C54A C55A . 1.367(13) ?
C54A H54A . 0.9500 ?
C55A C56A . 1.351(11) ?
C55A H55A . 0.9500 ?
C56A H56A . 0.9500 ?
C61A C62A . 1.373(10) ?
C61A C66A . 1.410(10) ?
C62A C63A . 1.365(10) ?
C62A H62A . 0.9500 ?
C63A C64A . 1.387(12) ?
C63A H63A . 0.9500 ?
C64A C65A . 1.393(11) ?
C64A H64A . 0.9500 ?
C65A C66A . 1.374(11) ?
C65A H65A . 0.9500 ?
C66A H66A . 0.9500 ?
Ru1B N1B . 2.119(6) y
Ru1B P1B . 2.2027(18) y
Ru1B P2B . 2.3280(18) y
Ru1B Cl2B . 2.3891(18) y
Ru1B Cl1B . 2.3985(18) y
P1B C31B . 1.826(7) ?
P1B C21B . 1.830(7) ?
P1B C1B . 1.843(7) ?
P2B C51B . 1.839(7) ?
P2B C61B . 1.838(7) ?
P2B C41B . 1.850(7) ?
N1B C7B . 1.296(8) y
N1B C6B . 1.498(9) ?
C1B C6B . 1.518(9) ?
C1B C2B . 1.539(10) ?
C1B H1BA . 1.0000 ?
C2B C3B . 1.515(10) ?
C2B H2BA . 0.9900 ?
C2B H2BB . 0.9900 ?
C3B C4B . 1.532(11) ?
C3B H3BA . 0.9900 ?
C3B H3BB . 0.9900 ?
C4B C5B . 1.544(10) ?
C4B H4BA . 0.9900 ?
C4B H4BB . 0.9900 ?
C5B C6B . 1.514(9) ?
C5B H5BA . 0.9900 ?
C5B H5BB . 0.9900 ?
C6B H6BA . 1.0000 ?
C7B C8B . 1.469(10) ?
C7B H7BA . 0.9500 ?
C8B C13B . 1.387(10) ?
C8B C9B . 1.402(10) ?
C9B C10B . 1.360(10) ?
C9B H9BA . 0.9500 ?
C10B C11B . 1.374(11) ?
C10B H10B . 0.9500 ?
C11B C12B . 1.395(11) ?
C11B H11B . 0.9500 ?
C12B C13B . 1.368(10) ?
C12B H12B . 0.9500 ?
C13B H13B . 0.9500 ?
C21B C26B . 1.395(9) ?
C21B C22B . 1.416(9) ?
C22B C23B . 1.384(11) ?
C22B H22B . 0.9500 ?
C23B C24B . 1.370(11) ?
C23B H23B . 0.9500 ?
C24B C25B . 1.400(11) ?
C24B H24B . 0.9500 ?
C25B C26B . 1.403(10) ?
C25B H25B . 0.9500 ?
C26B H26B . 0.9500 ?
C31B C32B . 1.402(9) ?
C31B C36B . 1.407(10) ?
C32B C33B . 1.375(10) ?
C32B H32B . 0.9500 ?
C33B C34B . 1.382(10) ?
C33B H33B . 0.9500 ?
C34B C35B . 1.406(10) ?
C34B H34B . 0.9500 ?
C35B C36B . 1.384(10) ?
C35B H35B . 0.9500 ?
C36B H36B . 0.9500 ?
C41B C46B . 1.388(10) ?
C41B C42B . 1.401(10) ?
C42B C43B . 1.361(10) ?
C42B H42B . 0.9500 ?
C43B C44B . 1.389(10) ?
C43B H43B . 0.9500 ?
C44B C45B . 1.391(11) ?
C44B H44B . 0.9500 ?
C45B C46B . 1.381(10) ?
C45B H45B . 0.9500 ?
C46B H46B . 0.9500 ?
C51B C56B . 1.373(10) ?
C51B C52B . 1.381(10) ?
C52B C53B . 1.393(11) ?
C52B H52B . 0.9500 ?
C53B C54B . 1.375(12) ?
C53B H53B . 0.9500 ?
C54B C55B . 1.383(12) ?
C54B H54B . 0.9500 ?
C55B C56B . 1.392(11) ?
C55B H55B . 0.9500 ?
C56B H56B . 0.9500 ?
C61B C62B . 1.387(10) ?
C61B C66B . 1.395(10) ?
C62B C63B . 1.375(10) ?
C62B H62B . 0.9500 ?
C63B C64B . 1.385(11) ?
C63B H63B . 0.9500 ?
C64B C65B . 1.388(10) ?
C64B H64B . 0.9500 ?
C65B C66B . 1.377(10) ?
C65B H65B . 0.9500 ?
C66B H66B . 0.9500 ?
